data_1554523
loop_
_publ_author_name
'Savastano, Matteo'
'Bazzicalupi, Carla'
'Garc\'ia-Gallar\'in, Celeste'
'L\'opez de la Torre, Maria Dolores'
'Bianchi, Antonio'
'Melguizo, Manuel'

_publ_section_title
;
 Supramolecular forces and their interplay in stabilizing complexes of
 organic anions: tuning binding selectivity in water
;
_journal_issue 1
_journal_name_full 'Organic Chemistry Frontiers'
_journal_page_first 75
_journal_paper_doi 10.1039/C8QO01152D
_journal_volume 6
_journal_year 2019
_chemical_formula_sum 'C30 H40 N6 O12'
_chemical_formula_weight 676.68
_space_group_crystal_system monoclinic
_space_group_IT_number 15
_space_group_name_Hall '-C 2yc'
_space_group_name_H-M_alt 'C 1 2/c 1'
_atom_sites_solution_hydrogens mixed
_atom_sites_solution_primary direct
_atom_sites_solution_secondary difmap
_audit_creation_method SHELXL-2014/7
_audit_update_record
;
2018-10-26 deposited with the CCDC.
2018-11-19 downloaded from the CCDC.
;
_cell_angle_alpha 90
_cell_angle_beta 106.22(1)
_cell_angle_gamma 90
_cell_formula_units_Z 4
_cell_length_a 27.337(3)
_cell_length_b 6.1593(4)
_cell_length_c 20.343(2)
_cell_measurement_reflns_used 6943
_cell_measurement_temperature 100
_cell_measurement_theta_max 72.2830
_cell_measurement_theta_min 4.5240
_cell_volume 3288.9(6)
_computing_cell_refinement
;
CrysAlisPro, Agilent Technologies,
Version 1.171.37.35g (release 09-12-2014 CrysAlis171 .NET)
(compiled Dec  9 2014,15:38:47)
;
_computing_data_collection
;
CrysAlisPro, Agilent Technologies,
Version 1.171.37.35g (release 09-12-2014 CrysAlis171 .NET)
(compiled Dec  9 2014,15:38:47)
;
_computing_data_reduction
;
CrysAlisPro, Agilent Technologies,
Version 1.171.37.35g (release 09-12-2014 CrysAlis171 .NET)
(compiled Dec  9 2014,15:38:47)
;
_computing_molecular_graphics 'Mercury CSD 3.8'
_computing_publication_material 'PARST93 (Nardelli, 1993)'
_computing_structure_refinement 'SHELXL-2014/7 (Sheldrick, 2014)'
_computing_structure_solution 'SIR92 (Altomare 1994)'
_diffrn_ambient_temperature 100
_diffrn_detector_area_resol_mean 8.1241
_diffrn_measured_fraction_theta_full 1.000
_diffrn_measured_fraction_theta_max 1.000
_diffrn_measurement_device_type 'four-circle diffractometer'
_diffrn_measurement_method '\w scan'
_diffrn_radiation_source 'Enhance (Cu) X-ray Source'
_diffrn_radiation_type CuK\a
_diffrn_radiation_wavelength 1.5418
_diffrn_reflns_av_R_equivalents 0.0476
_diffrn_reflns_av_unetI/netI 0.0329
_diffrn_reflns_Laue_measured_fraction_full 1.000
_diffrn_reflns_Laue_measured_fraction_max 1.000
_diffrn_reflns_limit_h_max 27
_diffrn_reflns_limit_h_min -32
_diffrn_reflns_limit_k_max 7
_diffrn_reflns_limit_k_min -7
_diffrn_reflns_limit_l_max 22
_diffrn_reflns_limit_l_min -24
_diffrn_reflns_number 13394
_diffrn_reflns_point_group_measured_fraction_full 1.000
_diffrn_reflns_point_group_measured_fraction_max 1.000
_diffrn_reflns_theta_full 66.569
_diffrn_reflns_theta_max 66.569
_diffrn_reflns_theta_min 4.527
_exptl_absorpt_coefficient_mu 0.901
_exptl_absorpt_correction_T_max 1.00000
_exptl_absorpt_correction_T_min 0.68664
_exptl_absorpt_correction_type multi-scan
_exptl_absorpt_process_details
;
CrysAlisPro, Agilent Technologies,
Version 1.171.37.35g (release 09-12-2014 CrysAlis171 .NET)
(compiled Dec  9 2014,15:38:47)
Empirical absorption correction using spherical harmonics,
 implemented in SCALE3 ABSPACK scaling algorithm.
;
_exptl_crystal_colour pink
_exptl_crystal_density_diffrn 1.367
_exptl_crystal_description prismatic
_exptl_crystal_F_000 1432
_exptl_crystal_size_max 0.1
_exptl_crystal_size_mid 0.1
_exptl_crystal_size_min 0.1
_refine_diff_density_max 0.497
_refine_diff_density_min -0.246
_refine_diff_density_rms 0.068
_refine_ls_extinction_method none
_refine_ls_goodness_of_fit_ref 0.807
_refine_ls_hydrogen_treatment mixed
_refine_ls_matrix_type full
_refine_ls_number_parameters 246
_refine_ls_number_reflns 2918
_refine_ls_number_restraints 1
_refine_ls_restrained_S_all 0.807
_refine_ls_R_factor_all 0.0568
_refine_ls_R_factor_gt 0.0466
_refine_ls_shift/su_max 0.000
_refine_ls_shift/su_mean 0.000
_refine_ls_structure_factor_coef Fsqd
_refine_ls_weighting_details 'w=1/[\s^2^(Fo^2^)+(0.1283P)^2^+6.6781P] where P=(Fo^2^+2Fc^2^)/3'
_refine_ls_weighting_scheme calc
_refine_ls_wR_factor_gt 0.1386
_refine_ls_wR_factor_ref 0.1599
_reflns_Friedel_coverage 0.000
_reflns_number_gt 2426
_reflns_number_total 2918
_reflns_threshold_expression 'I > 2\s(I)'
_cod_data_source_file c8qo01152d2.cif
_cod_data_source_block shelx
_cod_original_cell_volume 3289.0(5)
_cod_original_sg_symbol_H-M 'C 2/c'
_cod_database_code 1554523
_shelx_shelxl_version_number 2014/7
_shelx_space_group_comment
;
The symmetry employed for this shelxl refinement is uniquely defined
by the following loop, which should always be used as a source of
symmetry information in preference to the above space-group names.
They are only intended as comments.
;

loop_
_space_group_symop_operation_xyz
'x, y, z'
'-x, y, -z+1/2'
'x+1/2, y+1/2, z'
'-x+1/2, y+1/2, -z+1/2'
'-x, -y, -z'
'x, -y, z-1/2'
'-x+1/2, -y+1/2, -z'
'x+1/2, -y+1/2, z-1/2'

loop_
_atom_site_label
_atom_site_type_symbol
_atom_site_fract_x
_atom_site_fract_y
_atom_site_fract_z
_atom_site_U_iso_or_equiv
_atom_site_adp_type
_atom_site_occupancy
_atom_site_site_symmetry_order
_atom_site_calc_flag
_atom_site_refinement_flags_posn
_atom_site_refinement_flags_adp
_atom_site_refinement_flags_occupancy
O3 O 0.14668(5) 0.3885(2) 0.41317(7) 0.0294(4) Uani 1 1 d . . .
O1 O 0.01030(6) 0.2641(3) 0.47863(10) 0.0423(4) Uani 1 1 d . . .
O5 O 0.10320(7) 0.1135(3) 0.20998(9) 0.0458(5) Uani 1 1 d . . .
O4 O 0.11994(7) 0.2901(3) 0.12509(8) 0.0488(5) Uani 1 1 d . . .
N3 N 0.24257(6) 0.0572(3) 0.46635(8) 0.0260(4) Uani 1 1 d . . .
N1 N 0.10504(6) 0.0724(3) 0.47565(8) 0.0245(4) Uani 1 1 d . . .
O2 O 0.11839(7) 0.1499(3) 0.33162(9) 0.0451(5) Uani 1 1 d . . .
N6 N 0.22994(6) 0.2912(3) 0.55302(9) 0.0264(4) Uani 1 1 d . . .
C13 C 0.18003(8) 0.5896(4) 0.20262(10) 0.0289(5) Uani 1 1 d . . .
H13 H 0.1768 0.5713 0.1562 0.035 Uiso 1 1 calc R U .
C10 C 0.19031(7) 0.6454(3) 0.33884(10) 0.0245(4) Uani 1 1 d . . .
H10 H 0.1941 0.6658 0.3853 0.029 Uiso 1 1 calc R U .
C1 C 0.22333(7) 0.1029(3) 0.51844(10) 0.0240(4) Uani 1 1 d . . .
C2 C 0.19244(7) -0.0705(3) 0.53970(10) 0.0272(5) Uani 1 1 d . . .
H2A H 0.1867 -0.0286 0.5829 0.033 Uiso 1 1 calc R U .
H2B H 0.2121 -0.2039 0.5474 0.033 Uiso 1 1 calc R U .
C7 C 0.09724(8) 0.1681(3) 0.53968(11) 0.0302(5) Uani 1 1 d . . .
H7A H 0.1291 0.2286 0.5675 0.036 Uiso 1 1 calc R U .
H7B H 0.0865 0.0556 0.5660 0.036 Uiso 1 1 calc R U .
C9 C 0.16147(7) 0.4694(3) 0.30603(10) 0.0235(4) Uani 1 1 d . . .
C11 C 0.21358(8) 0.7911(3) 0.30531(11) 0.0289(5) Uani 1 1 d . . .
H11 H 0.2321 0.9075 0.3288 0.035 Uiso 1 1 calc R U .
C12 C 0.20889(8) 0.7612(4) 0.23651(11) 0.0304(5) Uani 1 1 d . . .
H12 H 0.2249 0.8552 0.2133 0.036 Uiso 1 1 calc R U .
C5 C 0.01729(9) 0.1865(4) 0.41634(13) 0.0399(6) Uani 1 1 d . . .
H5A H 0.0298 0.3032 0.3934 0.048 Uiso 1 1 calc R U .
H5B H -0.0152 0.1384 0.3865 0.048 Uiso 1 1 calc R U .
C14 C 0.15548(7) 0.4426(3) 0.23497(10) 0.0261(4) Uani 1 1 d . . .
C3 C 0.14125(7) -0.1157(3) 0.48858(11) 0.0264(4) Uani 1 1 d . . .
H3A H 0.1470 -0.1590 0.4455 0.032 Uiso 1 1 calc R U .
H3B H 0.1254 -0.2370 0.5051 0.032 Uiso 1 1 calc R U .
C8 C 0.14047(8) 0.3269(3) 0.35287(10) 0.0271(5) Uani 1 1 d . . .
C15 C 0.12447(8) 0.2732(4) 0.18613(11) 0.0347(5) Uani 1 1 d . . .
C6 C 0.05722(9) 0.3441(4) 0.52159(14) 0.0401(6) Uani 1 1 d . . .
H6A H 0.0517 0.4022 0.5633 0.048 Uiso 1 1 calc R U .
H6B H 0.0693 0.4614 0.4984 0.048 Uiso 1 1 calc R U .
C4 C 0.05464(7) 0.0005(4) 0.42927(11) 0.0304(5) Uani 1 1 d . . .
H4A H 0.0414 -0.1190 0.4502 0.036 Uiso 1 1 calc R U .
H4B H 0.0592 -0.0499 0.3862 0.036 Uiso 1 1 calc R U .
OW1 O 0.03928(13) 0.2779(6) 0.68324(17) 0.0307(11) Uani 0.416(5) 1 d . . P
OW2 O 0.0184(3) -0.416(3) 0.2576(5) 0.082(5) Uani 0.318(11) 1 d . . P
OW3 O 0.0237(3) -0.2645(18) 0.2438(3) 0.036(3) Uani 0.268(11) 1 d . . P
H1 H 0.1204(11) 0.181(5) 0.4482(15) 0.052(8) Uiso 1 1 d . . .
H2 H 0.1112(14) 0.134(6) 0.2717(19) 0.074(10) Uiso 1 1 d . . .

loop_
_atom_site_aniso_label
_atom_site_aniso_U_11
_atom_site_aniso_U_22
_atom_site_aniso_U_33
_atom_site_aniso_U_23
_atom_site_aniso_U_13
_atom_site_aniso_U_12
O3 0.0336(8) 0.0322(8) 0.0266(8) 0.0004(6) 0.0152(6) -0.0026(6)
O1 0.0293(8) 0.0296(8) 0.0730(12) -0.0009(8) 0.0224(8) 0.0017(6)
O5 0.0483(10) 0.0448(10) 0.0474(10) -0.0201(8) 0.0186(8) -0.0157(8)
O4 0.0520(10) 0.0638(12) 0.0290(9) -0.0172(8) 0.0089(7) -0.0056(9)
N3 0.0248(8) 0.0262(9) 0.0287(9) -0.0025(7) 0.0103(7) 0.0004(6)
N1 0.0233(8) 0.0245(8) 0.0279(8) 0.0000(7) 0.0107(7) -0.0006(6)
O2 0.0640(11) 0.0361(9) 0.0429(10) -0.0111(7) 0.0276(8) -0.0194(8)
N6 0.0248(8) 0.0264(9) 0.0299(9) -0.0023(7) 0.0108(7) 0.0008(7)
C13 0.0283(10) 0.0402(12) 0.0194(9) 0.0008(8) 0.0085(8) 0.0068(8)
C10 0.0254(9) 0.0296(10) 0.0199(9) -0.0012(8) 0.0089(7) 0.0020(8)
C1 0.0214(9) 0.0252(10) 0.0254(9) -0.0018(8) 0.0066(7) 0.0032(7)
C2 0.0272(10) 0.0259(10) 0.0301(10) 0.0015(8) 0.0105(8) 0.0024(8)
C7 0.0355(11) 0.0274(10) 0.0323(11) -0.0053(8) 0.0174(9) 0.0007(8)
C9 0.0214(9) 0.0270(10) 0.0240(9) -0.0007(8) 0.0095(7) 0.0034(7)
C11 0.0273(10) 0.0314(11) 0.0296(11) -0.0015(8) 0.0108(8) -0.0027(8)
C12 0.0301(11) 0.0356(11) 0.0277(10) 0.0068(9) 0.0118(8) 0.0010(9)
C5 0.0279(11) 0.0406(13) 0.0503(14) 0.0092(11) 0.0097(10) -0.0019(9)
C14 0.0219(9) 0.0313(10) 0.0252(10) -0.0033(8) 0.0069(7) 0.0054(8)
C3 0.0270(10) 0.0219(10) 0.0335(11) -0.0027(8) 0.0138(8) 0.0005(8)
C8 0.0264(10) 0.0273(10) 0.0306(11) -0.0008(8) 0.0127(8) 0.0006(8)
C15 0.0294(11) 0.0438(13) 0.0313(12) -0.0128(10) 0.0092(9) 0.0028(9)
C6 0.0372(12) 0.0250(11) 0.0641(16) -0.0066(10) 0.0242(11) -0.0016(9)
C4 0.0235(10) 0.0342(11) 0.0342(11) -0.0018(9) 0.0091(8) -0.0060(8)
OW1 0.034(2) 0.032(2) 0.0253(19) 0.0057(14) 0.0067(14) 0.0027(15)
OW2 0.070(5) 0.119(11) 0.056(5) -0.014(6) 0.017(5) 0.043(6)
OW3 0.035(3) 0.052(6) 0.021(3) 0.005(3) 0.008(2) -0.014(3)

loop_
_atom_type_symbol
_atom_type_description
_atom_type_scat_dispersion_real
_atom_type_scat_dispersion_imag
_atom_type_scat_source
C C 0.0181 0.0091 'International Tables Vol C Tables 4.2.6.8 and 6.1.1.4'
H H 0.0000 0.0000 'International Tables Vol C Tables 4.2.6.8 and 6.1.1.4'
N N 0.0311 0.0180 'International Tables Vol C Tables 4.2.6.8 and 6.1.1.4'
O O 0.0492 0.0322 'International Tables Vol C Tables 4.2.6.8 and 6.1.1.4'

loop_
_geom_angle_atom_site_label_1
_geom_angle_atom_site_label_2
_geom_angle_atom_site_label_3
_geom_angle
_geom_angle_site_symmetry_1
_geom_angle_site_symmetry_3
C5 O1 C6 110.04(17) . .
N6 N3 C1 117.92(17) 7_556 .
C7 N1 C4 109.48(15) . .
C7 N1 C3 113.52(16) . .
C4 N1 C3 109.12(15) . .
N3 N6 C1 117.23(17) 7_556 .
C12 C13 C14 122.90(18) . .
C11 C10 C9 122.92(18) . .
N3 C1 N6 124.85(18) . .
N3 C1 C2 117.17(17) . .
N6 C1 C2 117.97(17) . .
C1 C2 C3 114.77(16) . .
N1 C7 C6 109.87(18) . .
C10 C9 C14 117.82(18) . .
C10 C9 C8 114.21(17) . .
C14 C9 C8 127.97(18) . .
C10 C11 C12 119.16(19) . .
C13 C12 C11 119.05(19) . .
O1 C5 C4 110.75(19) . .
C13 C14 C9 118.10(18) . .
C13 C14 C15 112.93(18) . .
C9 C14 C15 128.97(19) . .
N1 C3 C2 114.58(16) . .
O3 C8 O2 121.25(19) . .
O3 C8 C9 117.96(18) . .
O2 C8 C9 120.78(18) . .
O4 C15 O5 121.0(2) . .
O4 C15 C14 119.1(2) . .
O5 C15 C14 119.90(19) . .
O1 C6 C7 111.60(18) . .
N1 C4 C5 110.09(17) . .
OW2 OW2 OW3 97.5(7) 2 .
OW2 OW2 OW3 42.0(6) 2 2
OW3 OW2 OW3 64.9(8) . 2
OW2 OW3 OW3 74.5(7) . 2
OW2 OW3 OW1 107.1(10) . 6
OW3 OW3 OW1 133.0(7) 2 6
OW2 OW3 OW2 40.5(9) . 2
OW3 OW3 OW2 40.6(5) 2 2
OW1 OW3 OW2 111.7(5) 6 2

loop_
_geom_bond_atom_site_label_1
_geom_bond_atom_site_label_2
_geom_bond_distance
_geom_bond_site_symmetry_2
O3 C8 1.249(2) .
O1 C5 1.416(3) .
O1 C6 1.423(3) .
O5 C15 1.303(3) .
O4 C15 1.217(3) .
N3 N6 1.325(2) 7_556
N3 C1 1.338(3) .
N1 C7 1.498(3) .
N1 C4 1.503(2) .
N1 C3 1.498(2) .
O2 C8 1.263(3) .
N6 N3 1.325(2) 7_556
N6 C1 1.343(3) .
C13 C12 1.382(3) .
C13 C14 1.396(3) .
C10 C11 1.385(3) .
C10 C9 1.396(3) .
C1 C2 1.498(3) .
C2 C3 1.518(3) .
C7 C6 1.511(3) .
C9 C14 1.418(3) .
C9 C8 1.521(3) .
C11 C12 1.382(3) .
C5 C4 1.508(3) .
C14 C15 1.525(3) .
OW1 OW3 1.415(7) 6_556
OW2 OW2 0.964(18) 2
OW2 OW3 0.994(12) .
OW2 OW3 1.472(8) 2
OW3 OW3 1.384(13) 2
OW3 OW1 1.415(7) 6
OW3 OW2 1.472(8) 2
